data_1504864
loop_
_publ_author_name
'Das, Arindam'
'Chang, Hsu-Kai'
'Yang, Cheng-Hua'
'Liu, Rai-Shung'

_publ_section_title
;
 Platinum- and gold-catalyzed hydrative carbocyclization of oxo diynes for
 one-pot synthesis of benzopyrones and bicyclic spiro ketones.
;
_journal_issue 18
_journal_name_full 'Organic letters'
_journal_page_first 4061
_journal_page_last 4064
_journal_paper_doi 10.1021/ol801601q
_journal_volume 10
_journal_year 2008
_chemical_formula_sum 'C21 H19 F O2'
_chemical_formula_weight 322.36
_chemical_name_systematic
; 
 ? 
;
_space_group_IT_number 2
_symmetry_cell_setting triclinic
_symmetry_space_group_name_Hall '-P 1'
_symmetry_space_group_name_H-M 'P -1'
_atom_sites_solution_hydrogens geom
_atom_sites_solution_primary direct
_atom_sites_solution_secondary difmap
_audit_creation_method SHELXL-97
_cell_angle_alpha 88.073(2)
_cell_angle_beta 88.545(2)
_cell_angle_gamma 79.245(2)
_cell_formula_units_Z 2
_cell_length_a 6.7127(4)
_cell_length_b 8.2313(5)
_cell_length_c 15.3438(9)
_cell_measurement_reflns_used 3014
_cell_measurement_temperature 296(2)
_cell_measurement_theta_max 25
_cell_measurement_theta_min 2.5
_cell_volume 832.29(9)
_computing_cell_refinement 'Bruker APEXII'
_computing_data_collection 'Bruker APEXII'
_computing_data_reduction 'Bruker Saint'
_computing_molecular_graphics 'Bruker Shelxtl'
_computing_publication_material 'Bruker Shelxtl'
_computing_structure_refinement 'Shelxtl-97 (Sheldrick, 2000)'
_computing_structure_solution 'Shelxtl-97 (Sheldrick, 1990)'
_diffrn_ambient_temperature 296(2)
_diffrn_measured_fraction_theta_full 0.992
_diffrn_measured_fraction_theta_max 0.992
_diffrn_measurement_device_type 'CCD area detector'
_diffrn_measurement_method 'phi and omega scans'
_diffrn_radiation_monochromator graphite
_diffrn_radiation_source 'fine-focus sealed tube'
_diffrn_radiation_type MoK\a
_diffrn_radiation_wavelength 0.71073
_diffrn_reflns_av_R_equivalents 0.1313
_diffrn_reflns_av_sigmaI/netI 0.0830
_diffrn_reflns_limit_h_max 6
_diffrn_reflns_limit_h_min -8
_diffrn_reflns_limit_k_max 10
_diffrn_reflns_limit_k_min -10
_diffrn_reflns_limit_l_max 19
_diffrn_reflns_limit_l_min -19
_diffrn_reflns_number 12787
_diffrn_reflns_theta_full 26.44
_diffrn_reflns_theta_max 26.44
_diffrn_reflns_theta_min 1.33
_exptl_absorpt_coefficient_mu 0.089
_exptl_absorpt_correction_T_max 0.95293
_exptl_absorpt_correction_T_min 0.81922
_exptl_absorpt_correction_type empirical
_exptl_crystal_colour Colorless
_exptl_crystal_density_diffrn 1.286
_exptl_crystal_density_meas ?
_exptl_crystal_density_method 'not measured'
_exptl_crystal_description Acicular
_exptl_crystal_F_000 340
_exptl_crystal_size_max 0.30
_exptl_crystal_size_mid 0.10
_exptl_crystal_size_min 0.03
_refine_diff_density_max 0.221
_refine_diff_density_min -0.253
_refine_diff_density_rms 0.074
_refine_ls_extinction_method none
_refine_ls_goodness_of_fit_ref 0.913
_refine_ls_hydrogen_treatment constr
_refine_ls_matrix_type full
_refine_ls_number_parameters 220
_refine_ls_number_reflns 3404
_refine_ls_number_restraints 0
_refine_ls_restrained_S_all 0.913
_refine_ls_R_factor_all 0.0788
_refine_ls_R_factor_gt 0.0473
_refine_ls_shift/su_max 0.000
_refine_ls_shift/su_mean 0.000
_refine_ls_structure_factor_coef Fsqd
_refine_ls_weighting_details 'calc w=1/[\s^2^(Fo^2^)+(0.0690P)^2^+0.0000P] where P=(Fo^2^+2Fc^2^)/3'
_refine_ls_weighting_scheme calc
_refine_ls_wR_factor_gt 0.1098
_refine_ls_wR_factor_ref 0.1352
_reflns_number_gt 2046
_reflns_number_total 3404
_reflns_threshold_expression >2sigma(I)
_cod_data_source_file ol801601q_si_003.cif
_cod_data_source_block 08jn13_0m
_cod_depositor_comments
;
The following automatic conversions were performed:

'_symmetry_cell_setting' value 'Triclinic' changed to 'triclinic'
according to /home/saulius/struct/CIF-dictionaries/cif_core.dic
dictionary named 'cif_core.dic' version 2.4.1 from 2010-06-29.

Automatic conversion script
Id: cif_fix_values 1715 2011-07-08 13:25:40Z adriana 

The following automatic conversions were performed:

'_exptl_crystal_density_meas' value 'not measured' was changed to '?'
- the value is perceived as not measured.

Automatic conversion script
Id: cif_fix_values 3008 2015-01-20 13:52:24Z robertas 
;
_cod_original_sg_symbol_H-M P-1
_cod_database_code 1504864

loop_
_symmetry_equiv_pos_as_xyz
'x, y, z'
'-x, -y, -z'

loop_
_atom_site_label
_atom_site_type_symbol
_atom_site_fract_x
_atom_site_fract_y
_atom_site_fract_z
_atom_site_U_iso_or_equiv
_atom_site_adp_type
_atom_site_occupancy
_atom_site_symmetry_multiplicity
_atom_site_calc_flag
_atom_site_refinement_flags
C1 C 0.8291(2) 0.3585(2) 0.17114(11) 0.0344(4) Uani 1 1 d .
C2 C 0.7140(2) 0.3255(2) 0.09537(12) 0.0367(4) Uani 1 1 d .
C3 C 0.7589(3) 0.3420(2) 0.00713(13) 0.0501(5) Uani 1 1 d .
H3 H 0.8752 0.3802 -0.0116 0.060 Uiso 1 1 calc R
C4 C 0.6274(3) 0.3004(3) -0.05203(13) 0.0596(6) Uani 1 1 d .
H4 H 0.6527 0.3103 -0.1117 0.072 Uiso 1 1 calc R
C5 C 0.4579(3) 0.2439(3) -0.02107(14) 0.0559(6) Uani 1 1 d .
C6 C 0.4086(3) 0.2255(2) 0.06506(13) 0.0465(5) Uani 1 1 d .
H6 H 0.2924 0.1862 0.0830 0.056 Uiso 1 1 calc R
C7 C 0.5412(2) 0.2685(2) 0.12464(11) 0.0349(4) Uani 1 1 d .
C8 C 0.5149(2) 0.2750(2) 0.22278(11) 0.0345(4) Uani 1 1 d .
C9 C 0.7344(2) 0.2843(2) 0.25211(11) 0.0326(4) Uani 1 1 d .
C10 C 0.8633(2) 0.1112(2) 0.26601(12) 0.0346(4) Uani 1 1 d .
C11 C 0.9024(3) -0.0213(2) 0.21184(13) 0.0460(5) Uani 1 1 d .
H11 H 0.8495 -0.0133 0.1561 0.055 Uiso 1 1 calc R
C12 C 1.0232(3) -0.1678(2) 0.24235(15) 0.0530(6) Uani 1 1 d .
H12 H 1.0484 -0.2594 0.2071 0.064 Uiso 1 1 calc R
C13 C 1.1048(3) -0.1780(2) 0.32360(15) 0.0542(6) Uani 1 1 d .
H13 H 1.1860 -0.2763 0.3426 0.065 Uiso 1 1 calc R
C14 C 1.0683(3) -0.0444(2) 0.37796(13) 0.0472(5) Uani 1 1 d .
H14 H 1.1251 -0.0519 0.4330 0.057 Uiso 1 1 calc R
C15 C 0.9455(2) 0.1009(2) 0.34880(11) 0.0360(4) Uani 1 1 d .
C16 C 0.8812(2) 0.2584(2) 0.38940(12) 0.0384(4) Uani 1 1 d .
H16 H 0.9190 0.2821 0.4448 0.046 Uiso 1 1 calc R
C17 C 0.7606(2) 0.3659(2) 0.33755(11) 0.0349(4) Uani 1 1 d .
C18 C 0.4265(3) 0.1350(2) 0.26508(13) 0.0508(5) Uani 1 1 d .
H18A H 0.4331 0.1398 0.3273 0.076 Uiso 1 1 calc R
H18B H 0.5025 0.0311 0.2462 0.076 Uiso 1 1 calc R
H18C H 0.2876 0.1451 0.2486 0.076 Uiso 1 1 calc R
C19 C 0.6709(3) 0.5414(2) 0.35593(12) 0.0475(5) Uani 1 1 d .
H19A H 0.5243 0.5536 0.3561 0.057 Uiso 1 1 calc R
H19B H 0.7092 0.6110 0.3085 0.057 Uiso 1 1 calc R
C20 C 0.7312(3) 0.6042(2) 0.44032(13) 0.0507(5) Uani 1 1 d .
H20A H 0.8767 0.5994 0.4391 0.061 Uiso 1 1 calc R
H20B H 0.6995 0.5320 0.4879 0.061 Uiso 1 1 calc R
C21 C 0.6262(3) 0.7793(2) 0.45764(15) 0.0639(6) Uani 1 1 d .
H21A H 0.6536 0.8511 0.4100 0.096 Uiso 1 1 calc R
H21B H 0.6758 0.8148 0.5106 0.096 Uiso 1 1 calc R
H21C H 0.4827 0.7834 0.4634 0.096 Uiso 1 1 calc R
F1 F 0.3282(2) 0.20749(18) -0.08079(9) 0.0898(5) Uani 1 1 d .
O1 O 0.97764(17) 0.42369(15) 0.16964(8) 0.0489(4) Uani 1 1 d .
O2 O 0.38683(16) 0.43038(15) 0.24206(8) 0.0454(4) Uani 1 1 d .
H2 H 0.2707 0.4289 0.2273 0.068 Uiso 1 1 calc R

loop_
_atom_site_aniso_label
_atom_site_aniso_U_11
_atom_site_aniso_U_22
_atom_site_aniso_U_33
_atom_site_aniso_U_23
_atom_site_aniso_U_13
_atom_site_aniso_U_12
C1 0.0263(9) 0.0339(10) 0.0422(11) -0.0019(8) -0.0004(7) -0.0031(7)
C2 0.0356(10) 0.0374(10) 0.0360(11) -0.0006(8) 0.0001(8) -0.0043(8)
C3 0.0498(12) 0.0582(13) 0.0412(13) -0.0010(10) 0.0062(9) -0.0087(10)
C4 0.0674(15) 0.0738(16) 0.0340(13) -0.0057(11) -0.0003(10) -0.0030(12)
C5 0.0604(14) 0.0639(14) 0.0434(14) -0.0142(11) -0.0195(11) -0.0069(11)
C6 0.0393(10) 0.0509(12) 0.0508(14) -0.0059(10) -0.0090(9) -0.0104(9)
C7 0.0313(9) 0.0342(10) 0.0385(11) -0.0022(8) -0.0055(7) -0.0034(7)
C8 0.0257(9) 0.0403(11) 0.0375(11) -0.0010(8) -0.0022(7) -0.0062(7)
C9 0.0249(8) 0.0362(10) 0.0367(11) -0.0027(8) -0.0039(7) -0.0045(7)
C10 0.0257(8) 0.0351(10) 0.0435(11) -0.0007(8) 0.0008(7) -0.0074(7)
C11 0.0417(11) 0.0425(12) 0.0544(13) -0.0080(10) -0.0041(9) -0.0072(9)
C12 0.0455(11) 0.0383(12) 0.0737(17) -0.0095(11) 0.0066(11) -0.0031(9)
C13 0.0405(11) 0.0406(12) 0.0771(17) 0.0078(11) 0.0029(10) 0.0018(9)
C14 0.0395(10) 0.0447(12) 0.0540(13) 0.0107(10) -0.0015(9) -0.0015(9)
C15 0.0279(9) 0.0395(11) 0.0401(11) 0.0043(8) 0.0008(7) -0.0064(8)
C16 0.0369(10) 0.0416(11) 0.0363(11) -0.0017(9) -0.0055(8) -0.0055(8)
C17 0.0289(9) 0.0393(11) 0.0369(11) -0.0033(8) -0.0025(7) -0.0068(8)
C18 0.0385(11) 0.0632(14) 0.0541(13) 0.0114(10) -0.0040(9) -0.0203(9)
C19 0.0479(11) 0.0448(12) 0.0480(13) -0.0077(9) -0.0112(9) -0.0015(9)
C20 0.0508(12) 0.0497(13) 0.0514(13) -0.0084(10) -0.0069(9) -0.0067(9)
C21 0.0599(13) 0.0573(14) 0.0732(17) -0.0236(12) -0.0043(11) -0.0031(11)
F1 0.0945(11) 0.1202(12) 0.0613(9) -0.0205(8) -0.0340(7) -0.0293(9)
O1 0.0356(7) 0.0561(8) 0.0590(9) 0.0012(7) -0.0017(6) -0.0191(6)
O2 0.0278(6) 0.0542(8) 0.0522(9) -0.0108(6) -0.0061(6) 0.0003(6)

loop_
_atom_type_symbol
_atom_type_description
_atom_type_scat_dispersion_real
_atom_type_scat_dispersion_imag
_atom_type_scat_source
C C 0.0033 0.0016 'International Tables Vol C Tables 4.2.6.8 and 6.1.1.4'
H H 0.0000 0.0000 'International Tables Vol C Tables 4.2.6.8 and 6.1.1.4'
O O 0.0106 0.0060 'International Tables Vol C Tables 4.2.6.8 and 6.1.1.4'
F F 0.0171 0.0103 'International Tables Vol C Tables 4.2.6.8 and 6.1.1.4'

loop_
_geom_angle_atom_site_label_1
_geom_angle_atom_site_label_2
_geom_angle_atom_site_label_3
_geom_angle
O1 C1 C2 126.54(16)
O1 C1 C9 126.41(16)
C2 C1 C9 106.93(14)
C3 C2 C7 121.61(16)
C3 C2 C1 129.34(16)
C7 C2 C1 109.04(15)
C4 C3 C2 118.45(18)
C4 C3 H3 120.8
C2 C3 H3 120.8
C5 C4 C3 118.59(19)
C5 C4 H4 120.7
C3 C4 H4 120.7
F1 C5 C6 117.77(19)
F1 C5 C4 117.4(2)
C6 C5 C4 124.79(18)
C5 C6 C7 116.46(17)
C5 C6 H6 121.8
C7 C6 H6 121.8
C2 C7 C6 120.09(17)
C2 C7 C8 112.08(14)
C6 C7 C8 127.64(15)
O2 C8 C18 109.66(13)
O2 C8 C7 107.29(13)
C18 C8 C7 115.06(15)
O2 C8 C9 107.45(13)
C18 C8 C9 114.78(14)
C7 C8 C9 101.98(12)
C17 C9 C10 102.17(13)
C17 C9 C1 115.03(14)
C10 C9 C1 105.10(12)
C17 C9 C8 118.88(13)
C10 C9 C8 111.46(13)
C1 C9 C8 103.60(13)
C11 C10 C15 120.89(17)
C11 C10 C9 130.59(17)
C15 C10 C9 108.51(15)
C10 C11 C12 118.56(19)
C10 C11 H11 120.7
C12 C11 H11 120.7
C13 C12 C11 120.64(19)
C13 C12 H12 119.7
C11 C12 H12 119.7
C12 C13 C14 121.08(18)
C12 C13 H13 119.5
C14 C13 H13 119.5
C13 C14 C15 118.70(19)
C13 C14 H14 120.6
C15 C14 H14 120.6
C14 C15 C10 120.11(17)
C14 C15 C16 131.55(17)
C10 C15 C16 108.34(15)
C17 C16 C15 111.68(16)
C17 C16 H16 124.2
C15 C16 H16 124.2
C16 C17 C19 127.00(16)
C16 C17 C9 109.29(15)
C19 C17 C9 123.65(14)
C8 C18 H18A 109.5
C8 C18 H18B 109.5
H18A C18 H18B 109.5
C8 C18 H18C 109.5
H18A C18 H18C 109.5
H18B C18 H18C 109.5
C17 C19 C20 115.65(15)
C17 C19 H19A 108.4
C20 C19 H19A 108.4
C17 C19 H19B 108.4
C20 C19 H19B 108.4
H19A C19 H19B 107.4
C19 C20 C21 113.13(16)
C19 C20 H20A 109.0
C21 C20 H20A 109.0
C19 C20 H20B 109.0
C21 C20 H20B 109.0
H20A C20 H20B 107.8
C20 C21 H21A 109.5
C20 C21 H21B 109.5
H21A C21 H21B 109.5
C20 C21 H21C 109.5
H21A C21 H21C 109.5
H21B C21 H21C 109.5
C8 O2 H2 109.5

loop_
_geom_bond_atom_site_label_1
_geom_bond_atom_site_label_2
_geom_bond_distance
C1 O1 1.2168(19)
C1 C2 1.472(2)
C1 C9 1.541(2)
C2 C3 1.387(3)
C2 C7 1.390(2)
C3 C4 1.376(3)
C3 H3 0.9300
C4 C5 1.375(3)
C4 H4 0.9300
C5 F1 1.358(2)
C5 C6 1.365(3)
C6 C7 1.391(2)
C6 H6 0.9300
C7 C8 1.513(2)
C8 O2 1.4365(19)
C8 C18 1.513(2)
C8 C9 1.568(2)
C9 C17 1.522(2)
C9 C10 1.534(2)
C10 C11 1.375(2)
C10 C15 1.392(2)
C11 C12 1.396(2)
C11 H11 0.9300
C12 C13 1.368(3)
C12 H12 0.9300
C13 C14 1.384(3)
C13 H13 0.9300
C14 C15 1.388(2)
C14 H14 0.9300
C15 C16 1.444(2)
C16 C17 1.338(2)
C16 H16 0.9300
C17 C19 1.491(2)
C18 H18A 0.9600
C18 H18B 0.9600
C18 H18C 0.9600
C19 C20 1.503(2)
C19 H19A 0.9700
C19 H19B 0.9700
C20 C21 1.511(2)
C20 H20A 0.9700
C20 H20B 0.9700
C21 H21A 0.9600
C21 H21B 0.9600
C21 H21C 0.9600
O2 H2 0.8200
